data_2008317
loop_
_publ_author_name
'Meyers, Cal Y.'
'Hou, Yuqing'
'Robinson, Paul D.'

_publ_section_title
;
 <i>ap</i>-9-(<i>o-tert</i>-Butylphenyl)-9-methylthiofluorene, the
 first isolated <i>ap</i> rotamer of a 9-substituted
 9-(<i>o-tert</i>-butylphenyl)fluorene
;
_journal_issue 4
_journal_name_full 'Acta Crystallographica Section C'
_journal_page_first 626
_journal_page_last 628
_journal_paper_doi 10.1107/S010827019801453X
_journal_volume 55
_journal_year 1999
_chemical_formula_moiety 'C24 H24 S'
_chemical_formula_sum 'C24 H24 S'
_chemical_formula_weight 344.49
_chemical_name_systematic
;
1-(2-deoxy-\a-L-erythro-pentopyranosyl) 1-(S),2-(S),
4-triazolidine-3,5-dione
;
_space_group_IT_number 14
_symmetry_cell_setting monoclinic
_symmetry_space_group_name_Hall '-P 2ybc'
_symmetry_space_group_name_H-M 'P 1 21/c 1'
_cell_angle_alpha 90.00
_cell_angle_beta 93.80(3)
_cell_angle_gamma 90.00
_cell_formula_units_Z 4
_cell_length_a 12.014(6)
_cell_length_b 9.800(2)
_cell_length_c 16.068(3)
_cell_measurement_reflns_used 25
_cell_measurement_temperature 296
_cell_measurement_theta_max 13.5
_cell_measurement_theta_min 12.6
_cell_volume 1887.6(11)
_computing_cell_refinement 'MSC/AFC Diffractometer Control Software'
_computing_data_collection
;
MSC/AFC Diffractometer Control Software
(Molecular Structure Corporation, 1996)
;
_computing_data_reduction 'PROCESS in TEXSAN  (Molecular Structure Corporation, 1997)'
_computing_molecular_graphics 'TEXSAN and ORTEP (Johnson, 1965)'
_computing_publication_material 'TEXSAN, SHELXL97 and PLATON (Spek, 1990)'
_computing_structure_refinement 'LS in TEXSAN and SHELXL97 (Sheldrick, 1997)'
_computing_structure_solution 'TEXSAN and SHELXS97 (Sheldrick, 1990)'
_diffrn_ambient_temperature 296
_diffrn_measured_fraction_theta_full 0.939
_diffrn_measured_fraction_theta_max 0.939
_diffrn_measurement_device_type 'Rigaku AFC-5S'
_diffrn_measurement_method '\w (rate 6\% min^-1^ in \w)'
_diffrn_radiation_monochromator graphite
_diffrn_radiation_source 'X-ray tube'
_diffrn_radiation_type 'Mo K\a'
_diffrn_radiation_wavelength 0.71069
_diffrn_reflns_av_R_equivalents 0.038
_diffrn_reflns_av_sigmaI/netI 0.046
_diffrn_reflns_limit_h_max 14
_diffrn_reflns_limit_h_min -14
_diffrn_reflns_limit_k_max 11
_diffrn_reflns_limit_k_min 0
_diffrn_reflns_limit_l_max 19
_diffrn_reflns_limit_l_min -19
_diffrn_reflns_number 6671
_diffrn_reflns_theta_full 25.00
_diffrn_reflns_theta_max 25.00
_diffrn_reflns_theta_min 2.44
_diffrn_standards_decay_% 0.0
_diffrn_standards_interval_count 100
_diffrn_standards_number 3
_exptl_absorpt_coefficient_mu 0.174
_exptl_absorpt_correction_type none
_exptl_crystal_colour 'pale purple'
_exptl_crystal_density_diffrn 1.212
_exptl_crystal_density_meas ?
_exptl_crystal_description 'equant fragment'
_exptl_crystal_F_000 736
_exptl_crystal_size_max 0.49
_exptl_crystal_size_mid 0.46
_exptl_crystal_size_min 0.43
_refine_diff_density_max 0.17
_refine_diff_density_min -0.17
_refine_ls_extinction_method none
_refine_ls_goodness_of_fit_ref 1.00
_refine_ls_hydrogen_treatment constr
_refine_ls_matrix_type full
_refine_ls_number_parameters 230
_refine_ls_number_reflns 3338
_refine_ls_number_restraints 0
_refine_ls_restrained_S_all 1.00
_refine_ls_R_factor_all 0.069
_refine_ls_R_factor_gt 0.036
_refine_ls_shift/su_max 0.007
_refine_ls_shift/su_mean 0.000
_refine_ls_structure_factor_coef Fsqd
_refine_ls_weighting_details 'w = 1/[\s^2^(Fo^2^)+(0.0449P)^2^+0.2687P] where P=(Fo^2^+2Fc^2^)/3'
_refine_ls_weighting_scheme calc
_refine_ls_wR_factor_ref 0.102
_reflns_number_gt 2291
_reflns_number_total 3338
_reflns_threshold_expression I>2\s(I)
_cod_data_source_file bk1440.cif
_cod_data_source_block default
_cod_depositor_comments
;
The following automatic conversions were performed:

'_exptl_crystal_density_meas' value 'not measured' was changed to '?'
- the value is perceived as not measured.

Automatic conversion script
Id: cif_fix_values 3008 2015-01-20 13:52:24Z robertas 
;
_cod_original_cell_volume 1887.7(11)
_cod_original_sg_symbol_H-M 'P 21/c'
_cod_database_code 2008317

loop_
_symmetry_equiv_pos_as_xyz
'x, y, z'
'-x, y+1/2, -z+1/2'
'-x, -y, -z'
'x, -y-1/2, z-1/2'

loop_
_atom_site_label
_atom_site_fract_x
_atom_site_fract_y
_atom_site_fract_z
_atom_site_U_iso_or_equiv
_atom_site_adp_type
_atom_site_calc_flag
_atom_site_refinement_flags
_atom_site_occupancy
_atom_site_disorder_assembly
_atom_site_disorder_group
_atom_site_type_symbol
S1 0.58729(4) 0.06174(5) 0.74345(3) 0.04701(17) Uani d . 1 . . S
C1 0.74504(16) -0.1157(2) 0.60686(14) 0.0503(5) Uani d . 1 . . C
C2 0.72171(19) -0.1758(3) 0.52980(17) 0.0686(7) Uani d . 1 . . C
C3 0.6681(2) -0.1053(3) 0.46530(18) 0.0779(8) Uani d . 1 . . C
C4 0.63956(17) 0.0300(3) 0.47446(14) 0.0661(7) Uani d . 1 . . C
C4a 0.66479(15) 0.0935(2) 0.55094(12) 0.0467(5) Uani d . 1 . . C
C4b 0.65217(14) 0.2352(2) 0.57719(13) 0.0460(5) Uani d . 1 . . C
C5 0.61724(16) 0.3500(3) 0.53278(16) 0.0642(7) Uani d . 1 . . C
C6 0.62284(18) 0.4742(3) 0.5726(2) 0.0747(8) Uani d . 1 . . C
C7 0.66107(17) 0.4862(2) 0.65486(19) 0.0706(8) Uani d . 1 . . C
C8 0.69480(15) 0.3709(2) 0.70092(15) 0.0518(6) Uani d . 1 . . C
C8a 0.69084(13) 0.24697(18) 0.66100(12) 0.0389(5) Uani d . 1 . . C
C9 0.72197(13) 0.10678(18) 0.69586(11) 0.0355(4) Uani d . 1 . . C
C9a 0.71528(14) 0.0191(2) 0.61771(12) 0.0400(4) Uani d . 1 . . C
C10 0.60844(19) -0.1122(2) 0.77642(16) 0.0676(7) Uani d . 1 . . C
C1' 0.82497(14) 0.10247(17) 0.75993(11) 0.0340(4) Uani d . 1 . . C
C2' 0.93987(14) 0.09829(17) 0.74344(11) 0.0336(4) Uani d . 1 . . C
C3' 1.01436(16) 0.0794(2) 0.81363(13) 0.0463(5) Uani d . 1 . . C
C4' 0.98570(18) 0.0794(2) 0.89469(13) 0.0539(6) Uani d . 1 . . C
C5' 0.87668(18) 0.0983(2) 0.91006(12) 0.0556(6) Uani d . 1 . . C
C6' 0.79977(16) 0.1076(2) 0.84371(12) 0.0484(5) Uani d . 1 . . C
C7' 0.99826(14) 0.11489(19) 0.66084(11) 0.0357(4) Uani d . 1 . . C
C8' 1.10499(15) 0.2032(2) 0.67705(13) 0.0525(5) Uani d . 1 . . C
C9' 1.03370(18) -0.0251(2) 0.62924(14) 0.0547(5) Uani d . 1 . . C
C10' 0.93138(15) 0.1906(2) 0.59147(12) 0.0484(5) Uani d . 1 . . C
H1 0.7801 -0.1650 0.6506 0.060 Uiso calc R 1 . . H
H2 0.7428 -0.2659 0.5216 0.082 Uiso calc R 1 . . H
H3 0.6507 -0.1491 0.4148 0.093 Uiso calc R 1 . . H
H4 0.6041 0.0780 0.4303 0.079 Uiso calc R 1 . . H
H5 0.5906 0.3434 0.4773 0.077 Uiso calc R 1 . . H
H6 0.6002 0.5522 0.5431 0.090 Uiso calc R 1 . . H
H7 0.6645 0.5718 0.6800 0.085 Uiso calc R 1 . . H
H8 0.7192 0.3779 0.7569 0.062 Uiso calc R 1 . . H
H3' 1.0891 0.0658 0.8043 0.056 Uiso calc R 1 . . H
H4' 1.0395 0.0667 0.9383 0.065 Uiso calc R 1 . . H
H5' 0.8551 0.1047 0.9644 0.067 Uiso calc R 1 . . H
H6' 0.7253 0.1182 0.8550 0.058 Uiso calc R 1 . . H
H8'a 1.1352 0.2251 0.6248 0.079 Uiso calc R 1 . . H
H8'b 1.1593 0.1531 0.7113 0.079 Uiso calc R 1 . . H
H8'c 1.0864 0.2858 0.7050 0.079 Uiso calc R 1 . . H
H9'a 0.9686 -0.0773 0.6120 0.082 Uiso calc R 1 . . H
H9'b 1.0757 -0.0725 0.6732 0.082 Uiso calc R 1 . . H
H9'c 1.0791 -0.0133 0.5828 0.082 Uiso calc R 1 . . H
H10'a 0.9786 0.2107 0.5472 0.073 Uiso calc R 1 . . H
H10'b 0.9032 0.2742 0.6130 0.073 Uiso calc R 1 . . H
H10'c 0.8702 0.1347 0.5705 0.073 Uiso calc R 1 . . H
H10a 0.6145 -0.1694 0.7284 0.101 Uiso calc R 1 . . H
H10b 0.5464 -0.1415 0.8066 0.101 Uiso calc R 1 . . H
H10c 0.6758 -0.1186 0.8119 0.101 Uiso calc R 1 . . H

loop_
_atom_site_aniso_label
_atom_site_aniso_U_11
_atom_site_aniso_U_22
_atom_site_aniso_U_33
_atom_site_aniso_U_12
_atom_site_aniso_U_13
_atom_site_aniso_U_23
S1 0.0334(2) 0.0478(3) 0.0606(4) 0.0022(2) 0.0093(2) 0.0073(3)
C1 0.0470(11) 0.0451(12) 0.0594(14) -0.0065(9) 0.0085(10) -0.0059(10)
C2 0.0607(14) 0.0658(16) 0.0813(19) -0.0185(12) 0.0199(13) -0.0297(15)
C3 0.0594(15) 0.108(2) 0.0668(18) -0.0225(15) 0.0103(13) -0.0397(17)
C4 0.0427(12) 0.109(2) 0.0456(14) -0.0103(13) -0.0054(10) -0.0020(14)
C4a 0.0310(9) 0.0670(14) 0.0416(12) -0.0040(9) -0.0011(8) 0.0022(10)
C4b 0.0266(9) 0.0586(13) 0.0523(13) 0.0015(8) -0.0006(8) 0.0154(10)
C5 0.0354(11) 0.0815(18) 0.0747(17) 0.0041(11) -0.0037(11) 0.0322(15)
C6 0.0369(11) 0.0646(17) 0.121(2) 0.0064(11) -0.0038(13) 0.0452(17)
C7 0.0356(11) 0.0398(13) 0.136(3) 0.0010(9) 0.0019(13) 0.0099(14)
C8 0.0328(10) 0.0438(12) 0.0782(16) 0.0006(9) -0.0009(10) 0.0001(11)
C8a 0.0254(9) 0.0401(11) 0.0510(12) 0.0017(7) 0.0012(8) 0.0067(9)
C9 0.0300(8) 0.0362(10) 0.0405(11) 0.0004(7) 0.0033(8) 0.0038(8)
C9a 0.0305(9) 0.0447(11) 0.0448(12) -0.0065(8) 0.0023(8) -0.0007(9)
C10 0.0571(13) 0.0535(13) 0.0948(19) 0.0032(11) 0.0261(13) 0.0232(13)
C1' 0.0371(9) 0.0320(9) 0.0328(10) 0.0035(7) 0.0007(7) 0.0014(8)
C2' 0.0368(9) 0.0292(9) 0.0345(10) 0.0021(7) -0.0008(7) 0.0010(8)
C3' 0.0379(10) 0.0543(12) 0.0458(12) 0.0039(9) -0.0039(8) 0.0075(10)
C4' 0.0582(13) 0.0625(14) 0.0390(13) -0.0047(11) -0.0117(10) 0.0073(11)
C5' 0.0653(14) 0.0712(15) 0.0305(12) -0.0024(11) 0.0056(10) -0.0016(10)
C6' 0.0449(11) 0.0612(13) 0.0393(12) 0.0028(9) 0.0056(9) -0.0011(10)
C7' 0.0303(8) 0.0414(10) 0.0354(11) -0.0001(7) 0.0013(7) 0.0007(8)
C8' 0.0406(10) 0.0639(14) 0.0531(13) -0.0098(10) 0.0031(9) 0.0009(11)
C9' 0.0551(12) 0.0553(13) 0.0546(14) 0.0055(10) 0.0097(10) -0.0100(11)
C10' 0.0409(10) 0.0630(13) 0.0417(12) -0.0032(10) 0.0055(9) 0.0121(10)

loop_
_atom_type_symbol
_atom_type_description
_atom_type_scat_dispersion_real
_atom_type_scat_dispersion_imag
_atom_type_scat_source
C C 0.0033 0.0016 'International Tables Vol C Tables 4.2.6.8 and 6.1.1.4'
S S 0.1246 0.1234 'International Tables Vol C Tables 4.2.6.8 and 6.1.1.4'
H H 0.0000 0.0000 'International Tables Vol C Tables 4.2.6.8 and 6.1.1.4'

loop_
_geom_angle_atom_site_label_1
_geom_angle_atom_site_label_2
_geom_angle_atom_site_label_3
_geom_angle
_geom_angle_publ_flag
C1' C2' C7' 130.98(15) yes
C2' C1' C9 128.01(16) yes
C1' C9 C8a 115.67(14) yes
S1 C9 C9a 101.70(11) yes
C2' C7' C10' 115.52(14) yes
C2' C7' C9' 109.93(15) yes
C3' C2' C7' 113.63(16) yes
C6' C1' C9 114.94(15) yes
C1' C9 C9a 121.83(14) yes
S1 C9 C8a 99.44(11) yes
C2' C7' C8' 109.26(15) yes
C10 S1 C9 103.47(9) no
C2 C1 C9a 118.8(2) no
C6' C1' C2' 117.02(16) no
C3 C2 C1 121.3(2) no
C3' C2' C1' 115.37(17) no
C2 C3 C4 120.8(2) no
C4' C3' C2' 125.22(19) no
C3 C4 C4a 118.8(2) no
C4 C4a C9a 120.1(2) no
C4 C4a C4b 131.1(2) no
C9a C4a C4b 108.72(17) no
C5 C4b C8a 119.9(2) no
C5 C4b C4a 131.1(2) no
C8a C4b C4a 108.78(16) no
C5' C4' C3' 118.56(19) no
C6 C5 C4b 118.5(2) no
C6' C5' C4' 118.45(19) no
C7 C6 C5 121.7(2) no
C5' C6' C1' 124.70(18) no
C6 C7 C8 120.5(2) no
C10' C7' C9' 109.79(16) no
C10' C7' C8' 103.92(15) no
C9' C7' C8' 108.03(16) no
C8 C8a C4b 121.44(18) no
C8 C8a C9 128.84(18) no
C4b C8a C9 109.71(16) no
C8a C8 C7 117.9(2) no
C9a C9 C8a 102.02(15) no
C1' C9 S1 113.01(12) no
C1 C9a C4a 120.18(19) no
C1 C9a C9 130.14(18) no
C4a C9a C9 109.58(17) no
C8a C8 H8 121.0 no
C7 C8 H8 121.0 no
C7' C8' H8'a 109.5 no
C7' C8' H8'b 109.5 no
H8'a C8' H8'b 109.5 no
C7' C8' H8'c 109.5 no
H8'a C8' H8'c 109.5 no
H8'b C8' H8'c 109.5 no
C2 C1 H1 120.6 no
C9a C1 H1 120.6 no
C3 C2 H2 119.4 no
C1 C2 H2 119.4 no
C2 C3 H3 119.6 no
C4 C3 H3 119.6 no
C4' C3' H3' 117.4 no
C2' C3' H3' 117.4 no
C3 C4 H4 120.6 no
C4a C4 H4 120.6 no
C5' C4' H4' 120.7 no
C3' C4' H4' 120.7 no
C6 C5 H5 120.8 no
C4b C5 H5 120.8 no
C6' C5' H5' 120.8 no
C4' C5' H5' 120.8 no
C7 C6 H6 119.1 no
C5 C6 H6 119.1 no
C6 C7 H7 119.8 no
C8 C7 H7 119.8 no
C5' C6' H6' 117.6 no
C1' C6' H6' 117.6 no
C7' C9' H9'a 109.5 no
C7' C9' H9'b 109.5 no
H9'a C9' H9'b 109.5 no
C7' C9' H9'c 109.5 no
H9'a C9' H9'c 109.5 no
H9'b C9' H9'c 109.5 no
S1 C10 H10a 109.5 no
S1 C10 H10b 109.5 no
H10a C10 H10b 109.5 no
S1 C10 H10c 109.5 no
H10a C10 H10c 109.5 no
H10b C10 H10c 109.5 no
C7' C10' H10'a 109.5 no
C7' C10' H10'b 109.5 no
H10'a C10' H10'b 109.5 no
C7' C10' H10'c 109.5 no
H10'a C10' H10'c 109.5 no
H10'b C10' H10'c 109.5 no

loop_
_geom_bond_atom_site_label_1
_geom_bond_atom_site_label_2
_geom_bond_site_symmetry_2
_geom_bond_distance
_geom_bond_publ_flag
S1 C9 . 1.8872(19) yes
C1' C2' . 1.423(2) yes
C2' C3' . 1.405(2) yes
C4' C5' . 1.361(3) yes
C1 C10 . 3.273(4) yes
C3' H8'b . 2.58 yes
C4a H10'c . 2.50 yes
C8' H3' . 2.47 n
S1 C10 . 1.798(2) yes
C1' C6' . 1.400(3) yes
C3' C4' . 1.369(3) yes
C5' C6' . 1.367(3) yes
C9a C10' . 3.145(3) yes
C9a H10'c . 2.35 yes
C10' C9a . 3.145(3) n
C1 C2 . 1.383(3) no
C1 C9a . 1.383(3) no
C1' C9 . 1.557(2) no
C2 C3 . 1.371(4) no
C2' C7' . 1.550(3) no
C3 C4 . 1.380(4) no
C4 C4a . 1.393(3) no
C4a C9a . 1.401(3) no
C4a C4b . 1.462(3) no
C4b C5 . 1.383(3) no
C4b C8a . 1.400(3) no
C5 C6 . 1.375(4) no
C6 C7 . 1.375(4) no
C7 C8 . 1.396(3) no
C7' C10' . 1.523(2) no
C7' C9' . 1.533(3) no
C7' C8' . 1.554(2) no
C8a C8 . 1.373(3) no
C8a C9 . 1.521(2) no
C9 C9a . 1.519(3) no
C1 H1 . 0.9300 no
C2 H2 . 0.9300 no
C3 H3 . 0.9300 no
C3' H3' . 0.9300 no
C4 H4 . 0.9300 no
C4' H4' . 0.9300 no
C5 H5 . 0.9300 no
C5' H5' . 0.9300 no
C6 H6 . 0.9300 no
C6' H6' . 0.9300 no
C7 H7 . 0.9300 no
C8 H8 . 0.9300 no
C8' H8'a . 0.9600 no
C8' H8'b . 0.9600 no
C8' H8'c . 0.9600 no
C9' H9'a . 0.9600 no
C9' H9'b . 0.9600 no
C9' H9'c . 0.9600 no
C10 H10a . 0.9600 no
C10 H10b . 0.9600 no
C10 H10c . 0.9600 no
C10' H10'a . 0.9600 no
C10' H10'b . 0.9600 no
C10' H10'c . 0.9600 no

loop_
_geom_torsion_atom_site_label_1
_geom_torsion_atom_site_label_2
_geom_torsion_atom_site_label_3
_geom_torsion_atom_site_label_4
_geom_torsion
_geom_torsion_publ_flag
S1 C9 C9a C4a 91.53(15) yes
C6' C1' C9 S1 -18.4(2) n
S1 C9 C9a C1 -84.8(2) n
C1' C9 C9a C1 41.9(3) n
C3' C4' C5' C6' 4.2(3) n
C6' C1' C2' C3' 9.1(2) n
C4' C5' C6' C1' -1.6(3) n
C9 C1' C2' C7' 8.8(3) n
C9 C1' C2' C3' -173.07(17) n
C4b C8a C9 C1' 143.98(15) yes
C2' C1' C9 S1 163.71(15) n
C8 C8a C9 S1 83.94(19) n
C8 C8a C9 C1' -37.4(3) n
C1' C2' C3' C4' -7.2(3) n
C2' C3' C4' C5' 0.4(3) n
C2' C1' C6' C5' -5.3(3) n
C9 C1' C6' C5' 176.56(19) n
C9a C1 C2 C3 -1.3(3) no
C6' C1' C2' C7' -169.07(18) no
C1 C2 C3 C4 2.6(4) no
C7' C2' C3' C4' 171.32(19) no
C2 C3 C4 C4a -0.9(3) no
C3 C4 C4a C9a -1.8(3) no
C3 C4 C4a C4b 175.3(2) no
C4 C4a C4b C5 -4.1(4) no
C9a C4a C4b C5 173.23(19) no
C4 C4a C4b C8a -179.62(19) no
C9a C4a C4b C8a -2.3(2) no
C8a C4b C5 C6 0.7(3) no
C4a C4b C5 C6 -174.3(2) no
C4b C5 C6 C7 -0.6(3) no
C5 C6 C7 C8 -0.5(3) no
C3' C2' C7' C10' -156.14(17) no
C1' C2' C7' C10' 22.1(3) no
C3' C2' C7' C9' 78.9(2) no
C1' C2' C7' C9' -102.9(2) no
C3' C2' C7' C8' -39.4(2) no
C1' C2' C7' C8' 138.75(19) no
C5 C4b C8a C8 0.2(3) no
C4a C4b C8a C8 176.28(16) no
C5 C4b C8a C9 178.97(16) no
C4a C4b C8a C9 -4.9(2) no
C4b C8a C8 C7 -1.3(3) no
C9 C8a C8 C7 -179.79(17) no
C6 C7 C8 C8a 1.4(3) no
C8 C8a C9 C9a -171.84(18) no
C4b C8a C9 C9a 9.50(18) no
C4b C8a C9 S1 -94.72(14) no
C6' C1' C9 C9a -139.96(18) no
C2' C1' C9 C9a 42.2(3) no
C6' C1' C9 C8a 95.3(2) no
C2' C1' C9 C8a -82.6(2) no
C10 S1 C9 C9a 69.01(15) no
C10 S1 C9 C8a 173.49(13) no
C10 S1 C9 C1' -63.30(15) no
C2 C1 C9a C4a -1.5(3) no
C2 C1 C9a C9 174.59(18) no
C4 C4a C9a C1 3.1(3) no
C4b C4a C9a C1 -174.64(16) no
C4 C4a C9a C9 -173.74(16) no
C4b C4a C9a C9 8.6(2) no
C8a C9 C9a C1 172.73(18) no
C8a C9 C9a C4a -10.91(18) no
C1' C9 C9a C4a -141.71(16) no

loop_
_cod_related_entry_id
_cod_related_entry_database
_cod_related_entry_code
1 ChemSpider 21136504
